data_7161008
loop_
_publ_author_name
'Szyma&#x144;ska, Julia'
'Palusiak, Marcin'
'Rybarczyk-Pirek, Agnieszka J'
'Wiosna-Sa&#x142;yga, Gabriela'
'Rachwalski, Micha&#x142;'
'Pieczonka, Adam M.'

_publ_section_title
;
 Regio- and stereoselective ring-opening of aziridines: a click chemistry
 approach to chiral amino alcohols and triazole-modified compounds.
;
_journal_issue 11
_journal_name_full 'Organic &amp; biomolecular chemistry'
_journal_page_first 2254
_journal_page_last 2260
_journal_paper_doi 10.1039/d6ob00147e
_journal_volume 24
_journal_year 2026
_chemical_absolute_configuration rm
_chemical_formula_sum 'C24 H24 N4 O'
_chemical_formula_weight 384.47
_space_group_crystal_system monoclinic
_space_group_IT_number 4
_space_group_name_Hall 'P 2yb'
_space_group_name_H-M_alt 'P 1 21 1'
_atom_sites_solution_hydrogens mixed
_audit_creation_method SHELXL-2014
_audit_update_record
;
2025-11-09 deposited with the CCDC.	2026-02-19 downloaded from the CCDC.
;
_cell_angle_alpha 90
_cell_angle_beta 109.498(2)
_cell_angle_gamma 90
_cell_formula_units_Z 2
_cell_length_a 12.7923(2)
_cell_length_b 5.69560(10)
_cell_length_c 15.1879(2)
_cell_measurement_reflns_used 14643
_cell_measurement_temperature 293.79(10)
_cell_measurement_theta_max 75.8930
_cell_measurement_theta_min 3.0520
_cell_volume 1043.13(3)
_computing_structure_refinement 'SHELXL-2014 (Sheldrick, 2014)'
_diffrn_ambient_temperature 293.79(10)
_diffrn_detector 'Hybrid Pixel Array Detector'
_diffrn_detector_area_resol_mean 10.0000
_diffrn_detector_type HyPix
_diffrn_measured_fraction_theta_full 1.000
_diffrn_measured_fraction_theta_max 1.000
_diffrn_measurement_device 'four-circle diffractometer'
_diffrn_measurement_device_type 'XtaLAB Synergy, Dualflex, HyPix'
_diffrn_radiation_type CuK\a
_diffrn_radiation_wavelength 1.54184
_diffrn_reflns_av_R_equivalents 0.0416
_diffrn_reflns_av_unetI/netI 0.0234
_diffrn_reflns_Laue_measured_fraction_full 1.000
_diffrn_reflns_Laue_measured_fraction_max 1.000
_diffrn_reflns_limit_h_max 15
_diffrn_reflns_limit_h_min -15
_diffrn_reflns_limit_k_max 6
_diffrn_reflns_limit_k_min -6
_diffrn_reflns_limit_l_max 17
_diffrn_reflns_limit_l_min -18
_diffrn_reflns_number 19462
_diffrn_reflns_point_group_measured_fraction_full 0.999
_diffrn_reflns_point_group_measured_fraction_max 0.997
_diffrn_reflns_theta_full 67.684
_diffrn_reflns_theta_max 68.977
_diffrn_reflns_theta_min 3.087
_diffrn_source 'micro-focus sealed X-ray tube'
_diffrn_source_type 'PhotonJet (Cu) X-ray Source'
_exptl_absorpt_coefficient_mu 0.608
_exptl_absorpt_correction_T_max 1.00000
_exptl_absorpt_correction_T_min 0.41930
_exptl_absorpt_correction_type multi-scan
_exptl_absorpt_process_details
;
CrysAlisPro 1.171.43.143a (Rigaku Oxford Diffraction, 2024)
Empirical absorption correction using spherical harmonics,
implemented in SCALE3 ABSPACK scaling algorithm.
;
_exptl_crystal_colour colorless
_exptl_crystal_density_diffrn 1.224
_exptl_crystal_description needle
_exptl_crystal_F_000 408
_exptl_crystal_size_max 0.25
_exptl_crystal_size_mid 0.05
_exptl_crystal_size_min 0.05
_refine_diff_density_max 0.457
_refine_diff_density_min -0.352
_refine_diff_density_rms 0.043
_refine_ls_abs_structure_details
;
 Flack x determined using 1561 quotients [(I+)-(I-)]/[(I+)+(I-)]
 (Parsons, Flack and Wagner, Acta Cryst. B69 (2013) 249-259).
;
_refine_ls_abs_structure_Flack 0.5(2)
_refine_ls_extinction_coef 0.014(3)
_refine_ls_extinction_expression Fc^*^=kFc[1+0.001xFc^2^\l^3^/sin(2\q)]^-1/4^
_refine_ls_extinction_method SHELXL
_refine_ls_goodness_of_fit_ref 1.055
_refine_ls_hydrogen_treatment mixed
_refine_ls_matrix_type full
_refine_ls_number_parameters 278
_refine_ls_number_reflns 3849
_refine_ls_number_restraints 23
_refine_ls_restrained_S_all 1.087
_refine_ls_R_factor_all 0.0583
_refine_ls_R_factor_gt 0.0568
_refine_ls_shift/su_max 0.015
_refine_ls_shift/su_mean 0.001
_refine_ls_structure_factor_coef Fsqd
_refine_ls_weighting_details 'w=1/[\s^2^(Fo^2^)+(0.1183P)^2^+0.1135P] where P=(Fo^2^+2Fc^2^)/3'
_refine_ls_weighting_scheme calc
_refine_ls_wR_factor_gt 0.1691
_refine_ls_wR_factor_ref 0.1716
_reflns_Friedel_coverage 0.798
_reflns_Friedel_fraction_full 0.998
_reflns_Friedel_fraction_max 0.994
_reflns_number_gt 3671
_reflns_number_total 3849
_reflns_threshold_expression 'I > 2\s(I)'
_cod_data_source_file d6ob00147e2.cif
_cod_data_source_block shelx_CCDC8
_cod_depositor_comments 'Adding full bibliography for 7161000--7161011.cif.'
_cod_original_sg_symbol_H-M 'P 21'
_cod_database_code 7161008
_shelx_space_group_comment
;
The symmetry employed for this shelxl refinement is uniquely defined
by the following loop, which should always be used as a source of
symmetry information in preference to the above space-group names.
They are only intended as comments.
;
_oxdiff_exptl_absorpt_empirical_full_min 0.333
_oxdiff_exptl_absorpt_empirical_full_max 1.545
_oxdiff_exptl_absorpt_empirical_details
;
Empirical correction (ABSPACK) includes:
- Absorption correction using spherical harmonics
- Frame scaling
;
_shelxl_version_number 2014-1

loop_
_space_group_symop_operation_xyz
'x, y, z'
'-x, y+1/2, -z'

loop_
_atom_site_label
_atom_site_type_symbol
_atom_site_fract_x
_atom_site_fract_y
_atom_site_fract_z
_atom_site_U_iso_or_equiv
_atom_site_adp_type
_atom_site_occupancy
_atom_site_site_symmetry_order
_atom_site_calc_flag
_atom_site_refinement_flags_posn
_atom_site_refinement_flags_adp
_atom_site_refinement_flags_occupancy
_atom_site_disorder_assembly
_atom_site_disorder_group
C11 C 0.3590(7) 0.8399(13) 0.4522(4) 0.157(3) Uani 1 1 d D U . . .
H11A_a H 0.3071 0.9344 0.4001 0.188 Uiso 1 1 d . U . A 1
H11B_a H 0.3698 0.6998 0.4163 0.188 Uiso 1 1 d . U . B 1
H11C_b H 0.3243 0.9899 0.4272 0.188 Uiso 1 1 d . U . C 2
H11D_b H 0.3441 0.7366 0.3940 0.188 Uiso 1 1 d . U . D 2
O1A_a O 0.4307(8) 1.0208(14) 0.5024(7) 0.152(3) Uani 0.65 1 d D U P E 1
H1OA_a H 0.4846 1.0299 0.4848 0.228 Uiso 0.65 1 calc R U P E 1
O1B_b O 0.4747(7) 0.845(6) 0.5024(13) 0.177(7) Uani 0.35 1 d D U P E 2
H1OB_b H 0.4848 0.8603 0.5583 0.265 Uiso 0.35 1 calc R U P E 2
N3 N 0.5451(2) 0.6979(6) 0.7626(2) 0.0681(8) Uani 1 1 d . . . . .
N2 N 0.5367(2) 0.4622(6) 0.75587(18) 0.0567(6) Uani 1 1 d . . . . .
C4 C 0.6379(2) 0.3626(6) 0.78241(18) 0.0510(6) Uani 1 1 d . . . . .
H4 H 0.6547 0.2034 0.7848 0.061 Uiso 1 1 calc R U . . .
N4 N 0.6508(2) 0.7496(6) 0.7924(2) 0.0640(7) Uani 1 1 d . . . . .
C61 C 0.8325(2) 0.5484(6) 0.83627(18) 0.0521(6) Uani 1 1 d . . . . .
C31 C 0.3921(2) 0.2848(7) 0.8098(2) 0.0574(7) Uani 1 1 d . . . . .
C5 C 0.7107(2) 0.5472(7) 0.80507(18) 0.0509(6) Uani 1 1 d . . . . .
C62 C 0.8920(3) 0.7370(7) 0.8870(2) 0.0607(7) Uani 1 1 d . . . . .
H62 H 0.8545 0.8629 0.9015 0.073 Uiso 1 1 calc R U . . .
C66 C 0.8902(3) 0.3612(7) 0.8159(2) 0.0605(7) Uani 1 1 d . . . . .
H66 H 0.8515 0.2333 0.7825 0.073 Uiso 1 1 calc R U . . .
C2 C 0.4283(2) 0.3427(7) 0.7267(2) 0.0590(7) Uani 1 1 d . . . . .
H2 H 0.4357 0.1949 0.6962 0.071 Uiso 1 1 calc R U . . .
N1 N 0.3729(4) 0.5539(13) 0.5753(2) 0.1144(17) Uani 1 1 d . . . . .
C1 C 0.3410(3) 0.4931(9) 0.6554(2) 0.0736(10) Uani 1 1 d . . . . .
H1A H 0.2713 0.4079 0.6343 0.088 Uiso 1 1 calc R U . . .
H1B H 0.3293 0.6360 0.6855 0.088 Uiso 1 1 calc R U . . .
C36 C 0.4161(3) 0.4271(9) 0.8873(2) 0.0768(11) Uani 1 1 d . . . . .
H36 H 0.4578 0.5624 0.8904 0.092 Uiso 1 1 calc R U . . .
C12 C 0.1891(4) 0.6166(7) 0.4571(2) 0.0766(11) Uani 1 1 d . . . . .
C64 C 1.0629(3) 0.5534(9) 0.8948(3) 0.0729(9) Uani 1 1 d . . . . .
H64 H 1.1399 0.5558 0.9141 0.087 Uiso 1 1 calc R U . . .
C65 C 1.0053(3) 0.3640(8) 0.8451(3) 0.0696(9) Uani 1 1 d . . . . .
H65 H 1.0435 0.2384 0.8312 0.084 Uiso 1 1 calc R U . . .
C63 C 1.0065(3) 0.7384(8) 0.9159(3) 0.0715(9) Uani 1 1 d . . . . .
H63 H 1.0455 0.8653 0.9497 0.086 Uiso 1 1 calc R U . . .
C35 C 0.3796(4) 0.3727(12) 0.9600(3) 0.0920(14) Uani 1 1 d . . . . .
H35 H 0.3976 0.4699 1.0121 0.110 Uiso 1 1 calc R U . . .
C10 C 0.2969(4) 0.7265(11) 0.5129(3) 0.0966(14) Uani 1 1 d D . . . .
H10 H 0.2816 0.8497 0.5520 0.116 Uiso 1 1 calc R U . . .
C32 C 0.3287(4) 0.0903(9) 0.8066(3) 0.0874(11) Uani 1 1 d . . . . .
H32 H 0.3108 -0.0080 0.7548 0.105 Uiso 1 1 calc R U . . .
C34 C 0.3166(4) 0.1757(12) 0.9562(3) 0.0968(16) Uani 1 1 d . . . . .
H34 H 0.2922 0.1381 1.0057 0.116 Uiso 1 1 calc R U . . .
C33 C 0.2903(4) 0.0372(12) 0.8799(4) 0.1058(16) Uani 1 1 d . . . . .
H33 H 0.2462 -0.0947 0.8762 0.127 Uiso 1 1 calc R U . . .
C17 C 0.1834(6) 0.4161(10) 0.4078(4) 0.1117(18) Uani 1 1 d . . . . .
H17 H 0.2483 0.3374 0.4112 0.134 Uiso 1 1 calc R U . . .
C13 C 0.0912(6) 0.7261(11) 0.4485(4) 0.1106(17) Uani 1 1 d . . . . .
H13 H 0.0912 0.8657 0.4802 0.133 Uiso 1 1 calc R U . . .
C14 C -0.0100(7) 0.627(2) 0.3914(8) 0.150(3) Uani 1 1 d . . . . .
H14 H -0.0766 0.7028 0.3852 0.180 Uiso 1 1 calc R U . . .
C16 C 0.0822(11) 0.3271(17) 0.3523(5) 0.151(3) Uani 1 1 d . . . . .
H16 H 0.0800 0.1909 0.3179 0.181 Uiso 1 1 calc R U . . .
C15 C -0.0100(10) 0.432(3) 0.3476(6) 0.162(4) Uani 1 1 d . . . . .
H15 H -0.0772 0.3646 0.3123 0.194 Uiso 1 1 calc R U . . .
H1N H 0.450(7) 0.609(19) 0.607(7) 0.18(3) Uiso 1 1 d . . . . .

loop_
_atom_site_aniso_label
_atom_site_aniso_U_11
_atom_site_aniso_U_22
_atom_site_aniso_U_33
_atom_site_aniso_U_23
_atom_site_aniso_U_13
_atom_site_aniso_U_12
C11 0.184(6) 0.197(7) 0.080(3) 0.034(4) 0.032(3) -0.061(6)
O1A_a 0.160(6) 0.154(7) 0.135(5) 0.009(5) 0.040(5) -0.059(6)
O1B_b 0.177(12) 0.211(13) 0.150(10) 0.042(10) 0.064(9) -0.038(11)
N3 0.0657(16) 0.0517(15) 0.0860(19) -0.0008(13) 0.0243(14) 0.0072(12)
N2 0.0583(14) 0.0569(14) 0.0575(14) -0.0044(11) 0.0229(11) 0.0005(11)
C4 0.0591(15) 0.0467(14) 0.0511(13) -0.0013(12) 0.0235(11) 0.0033(12)
N4 0.0642(15) 0.0504(15) 0.0785(17) -0.0018(13) 0.0251(13) 0.0028(12)
C61 0.0585(14) 0.0519(14) 0.0471(13) 0.0034(12) 0.0194(11) -0.0008(12)
C31 0.0472(13) 0.0689(18) 0.0531(15) 0.0043(13) 0.0127(11) 0.0060(13)
C5 0.0597(14) 0.0488(14) 0.0462(12) -0.0002(11) 0.0202(10) 0.0025(12)
C62 0.0667(17) 0.0559(16) 0.0597(16) -0.0017(14) 0.0213(13) -0.0060(14)
C66 0.0641(17) 0.0570(16) 0.0612(16) -0.0019(14) 0.0220(13) 0.0026(14)
C2 0.0558(15) 0.0689(19) 0.0535(14) -0.0077(14) 0.0199(12) -0.0046(14)
N1 0.094(2) 0.199(5) 0.0584(17) 0.033(3) 0.0370(17) 0.025(3)
C1 0.0642(17) 0.108(3) 0.0483(15) 0.0053(17) 0.0189(13) 0.0008(18)
C36 0.075(2) 0.103(3) 0.0517(16) -0.0079(17) 0.0198(14) -0.011(2)
C12 0.117(3) 0.069(2) 0.0447(15) 0.0093(14) 0.0281(17) 0.010(2)
C64 0.0560(15) 0.079(2) 0.081(2) 0.018(2) 0.0192(14) 0.0004(17)
C65 0.0651(18) 0.071(2) 0.075(2) 0.0109(18) 0.0258(15) 0.0121(17)
C63 0.0663(18) 0.069(2) 0.0708(19) 0.0015(17) 0.0117(15) -0.0139(17)
C35 0.089(3) 0.135(4) 0.0525(18) 0.000(2) 0.0242(17) 0.007(3)
C10 0.117(3) 0.116(4) 0.0568(19) 0.014(2) 0.029(2) -0.009(3)
C32 0.100(3) 0.077(3) 0.095(3) -0.005(2) 0.045(2) -0.016(2)
C34 0.085(3) 0.139(4) 0.074(2) 0.041(3) 0.037(2) 0.030(3)
C33 0.106(3) 0.098(4) 0.131(4) 0.025(3) 0.062(3) -0.009(3)
C17 0.160(5) 0.094(4) 0.081(3) -0.018(3) 0.040(3) 0.010(3)
C13 0.142(5) 0.091(3) 0.115(4) 0.010(3) 0.065(4) 0.022(3)
C14 0.104(5) 0.171(9) 0.171(8) 0.062(7) 0.039(5) 0.010(5)
C16 0.242(9) 0.130(6) 0.080(3) -0.033(4) 0.054(5) -0.057(7)
C15 0.182(9) 0.193(12) 0.087(4) 0.027(6) 0.014(5) -0.053(8)

loop_
_atom_type_symbol
_atom_type_description
_atom_type_scat_dispersion_real
_atom_type_scat_dispersion_imag
_atom_type_scat_source
C C 0.0181 0.0091 'International Tables Vol C Tables 4.2.6.8 and 6.1.1.4'
H H 0.0000 0.0000 'International Tables Vol C Tables 4.2.6.8 and 6.1.1.4'
N N 0.0311 0.0180 'International Tables Vol C Tables 4.2.6.8 and 6.1.1.4'
O O 0.0492 0.0322 'International Tables Vol C Tables 4.2.6.8 and 6.1.1.4'

loop_
_geom_angle_atom_site_label_1
_geom_angle_atom_site_label_2
_geom_angle_atom_site_label_3
_geom_angle
_geom_angle_site_symmetry_1
_geom_angle_site_symmetry_3
_geom_angle_publ_flag
O1A_a C11 C10 110.6(6) . . ?
O1B_b C11 C10 109.8(9) . . ?
N4 N3 N2 107.3(3) . . ?
C4 N2 N3 110.6(3) . . ?
C4 N2 C2 127.6(3) . . ?
N3 N2 C2 121.8(3) . . ?
N2 C4 C5 104.9(3) . . ?
N3 N4 C5 109.1(3) . . ?
C66 C61 C62 118.9(3) . . ?
C66 C61 C5 120.6(3) . . ?
C62 C61 C5 120.5(3) . . ?
C32 C31 C36 118.0(3) . . ?
C32 C31 C2 119.3(3) . . ?
C36 C31 C2 122.7(3) . . ?
N4 C5 C4 108.1(2) . . ?
N4 C5 C61 121.9(3) . . ?
C4 C5 C61 130.0(3) . . ?
C63 C62 C61 120.4(3) . . ?
C65 C66 C61 120.3(3) . . ?
N2 C2 C31 111.5(2) . . ?
N2 C2 C1 110.2(3) . . ?
C31 C2 C1 110.8(2) . . ?
C1 N1 C10 112.8(4) . . ?
N1 C1 C2 112.5(3) . . ?
C35 C36 C31 121.1(5) . . ?
C17 C12 C13 117.0(5) . . ?
C17 C12 C10 122.4(5) . . ?
C13 C12 C10 120.5(5) . . ?
C63 C64 C65 120.0(3) . . ?
C64 C65 C66 119.9(3) . . ?
C64 C63 C62 120.3(3) . . ?
C36 C35 C34 120.3(5) . . ?
N1 C10 C12 111.7(5) . . ?
N1 C10 C11 107.5(5) . . ?
C12 C10 C11 113.5(4) . . ?
C31 C32 C33 120.8(5) . . ?
C33 C34 C35 119.3(4) . . ?
C34 C33 C32 120.5(5) . . ?
C12 C17 C16 120.8(7) . . ?
C12 C13 C14 120.1(7) . . ?
C15 C14 C13 119.9(9) . . ?
C15 C16 C17 120.8(8) . . ?
C14 C15 C16 121.3(10) . . ?

loop_
_geom_bond_atom_site_label_1
_geom_bond_atom_site_label_2
_geom_bond_distance
_geom_bond_site_symmetry_2
_geom_bond_publ_flag
C11 O1A_a 1.4208(14) . ?
C11 O1B_b 1.4214(15) . ?
C11 C10 1.545(6) . ?
N3 N4 1.308(4) . ?
N3 N2 1.348(4) . ?
N2 C4 1.346(4) . ?
N2 C2 1.473(4) . ?
C4 C5 1.370(4) . ?
N4 C5 1.362(4) . ?
C61 C66 1.389(4) . ?
C61 C62 1.391(4) . ?
C61 C5 1.470(4) . ?
C31 C32 1.365(5) . ?
C31 C36 1.377(5) . ?
C31 C2 1.520(4) . ?
C62 C63 1.381(5) . ?
C66 C65 1.389(5) . ?
C2 C1 1.532(5) . ?
N1 C1 1.449(4) . ?
N1 C10 1.481(7) . ?
C36 C35 1.369(5) . ?
C12 C17 1.355(6) . ?
C12 C13 1.365(7) . ?
C12 C10 1.494(7) . ?
C64 C63 1.374(6) . ?
C64 C65 1.381(6) . ?
C35 C34 1.372(8) . ?
C32 C33 1.391(6) . ?
C34 C33 1.348(9) . ?
C17 C16 1.384(11) . ?
C13 C14 1.412(12) . ?
C14 C15 1.299(15) . ?
C16 C15 1.302(14) . ?
